data_7002869
loop_
_publ_author_name
'Rouse, Jessica'
'Weller, Mark T.'

_publ_section_title
;
 Cerium(IV) fluoride and fluoride-arsenate frameworks
;
_journal_issue 46
_journal_name_full 'Dalton Transactions'
_journal_page_first 10330
_journal_page_last 10337
_journal_paper_doi 10.1039/b912262a
_journal_year 2009
_chemical_formula_sum 'As Ce F2 H4 N O4'
_chemical_formula_weight 335.08
_chemical_name_systematic
;
?
;
_space_group_IT_number 11
_symmetry_cell_setting monoclinic
_symmetry_space_group_name_Hall '-P 2yb'
_symmetry_space_group_name_H-M 'P 1 21/m 1'
_atom_sites_solution_hydrogens none
_atom_sites_solution_primary direct
_atom_sites_solution_secondary difmap
_audit_creation_method SHELXL-97
_cell_angle_alpha 90.00
_cell_angle_beta 113.832(2)
_cell_angle_gamma 90.00
_cell_formula_units_Z 2
_cell_length_a 6.7758(2)
_cell_length_b 6.0181(2)
_cell_length_c 7.1315(2)
_cell_measurement_reflns_used 3710
_cell_measurement_temperature 120(2)
_cell_measurement_theta_max 33.14
_cell_measurement_theta_min 2.91
_cell_volume 266.009(15)
_computing_cell_refinement 'DENZO (Otwinowski & Minor, 1997) & COLLECT (Hooft, R.W.W., 1998)'
_computing_data_collection 'COLLECT (Hooft, R.W.W., 1998)'
_computing_data_reduction 'DENZO (Otwinowski & Minor, 1997) & COLLECT (Hooft, R.W.W., 1998)'
_computing_molecular_graphics 'CAMERON (Watkin, et al., 1993)'
_computing_publication_material 'WINGX (Farrugia, 1998)'
_computing_structure_refinement 'SHELXL-97 (Sheldrick, 2008)'
_computing_structure_solution 'SHELXS-97 (Sheldrick, 1997)'
_diffrn_ambient_temperature 120(2)
_diffrn_detector_area_resol_mean 9.091
_diffrn_measured_fraction_theta_full 0.999
_diffrn_measured_fraction_theta_max 0.999
_diffrn_measurement_device_type 'Bruker-Nonius CCD camera on \k-goniostat'
_diffrn_measurement_method '\f & \w scans to fill the asymmetric unit'
_diffrn_radiation_monochromator '10cm confocal mirrors'
_diffrn_radiation_source 'Bruker Nonius FR591 Rotating Anode'
_diffrn_radiation_type MoK\a
_diffrn_radiation_wavelength 0.71073
_diffrn_reflns_av_R_equivalents 0.0441
_diffrn_reflns_av_sigmaI/netI 0.0408
_diffrn_reflns_limit_h_max 10
_diffrn_reflns_limit_h_min -10
_diffrn_reflns_limit_k_max 9
_diffrn_reflns_limit_k_min -9
_diffrn_reflns_limit_l_max 10
_diffrn_reflns_limit_l_min -10
_diffrn_reflns_number 5124
_diffrn_reflns_theta_full 33.16
_diffrn_reflns_theta_max 33.16
_diffrn_reflns_theta_min 3.12
_diffrn_standards_number 0
_exptl_absorpt_coefficient_mu 14.718
_exptl_absorpt_correction_T_max 0.3208
_exptl_absorpt_correction_T_min 0.1568
_exptl_absorpt_correction_type multi-scan
_exptl_absorpt_process_details 'SADABS V2.10 (Sheldrick, G.M., 2003)'
_exptl_crystal_colour Yellow
_exptl_crystal_density_diffrn 4.183
_exptl_crystal_density_method 'not measured'
_exptl_crystal_description Block
_exptl_crystal_F_000 304
_exptl_crystal_size_max 0.20
_exptl_crystal_size_mid 0.20
_exptl_crystal_size_min 0.10
_refine_diff_density_max 1.553
_refine_diff_density_min -2.975
_refine_diff_density_rms 0.721
_refine_ls_extinction_method none
_refine_ls_goodness_of_fit_ref 1.339
_refine_ls_hydrogen_treatment none
_refine_ls_matrix_type full
_refine_ls_number_parameters 49
_refine_ls_number_reflns 1096
_refine_ls_number_restraints 6
_refine_ls_restrained_S_all 1.338
_refine_ls_R_factor_all 0.0282
_refine_ls_R_factor_gt 0.0277
_refine_ls_shift/su_max 0.018
_refine_ls_shift/su_mean 0.001
_refine_ls_structure_factor_coef Fsqd
_refine_ls_weighting_details 'calc w=1/[\s^2^(Fo^2^)+(0.0502P)^2^+0.3232P] where P=(Fo^2^+2Fc^2^)/3'
_refine_ls_weighting_scheme calc
_refine_ls_wR_factor_gt 0.0973
_refine_ls_wR_factor_ref 0.0978
_reflns_number_gt 1068
_reflns_number_total 1096
_reflns_threshold_expression >2\s(I)
_cod_data_source_file b912262a.txt
_cod_data_source_block structure5
_cod_depositor_comments
;
The following automatic conversions were performed:
'_symmetry_cell_setting' value 'Monoclinic' changed to 'monoclinic'
according to '/home/saulius/struct/CIF-dictionaries/cif_core.dic'
dictionary named 'cif_core.dic' version 2.4.1 from 2010-06-29.

Automatic conversion script
Id: cif_fix_enum 1527 2010-12-29 10:47:43Z saulius 
;
_cod_original_cell_volume 266.009(14)
_cod_original_sg_symbol_H-M P21/m
_cod_original_formula_sum 'H4 As Ce F2 N O4'
_cod_database_code 7002869

loop_
_symmetry_equiv_pos_as_xyz
'x, y, z'
'-x, y+1/2, -z'
'-x, -y, -z'
'x, -y-1/2, z'

loop_
_atom_site_label
_atom_site_type_symbol
_atom_site_fract_x
_atom_site_fract_y
_atom_site_fract_z
_atom_site_U_iso_or_equiv
_atom_site_adp_type
_atom_site_occupancy
_atom_site_symmetry_multiplicity
_atom_site_calc_flag
_atom_site_refinement_flags
_atom_site_disorder_assembly
_atom_site_disorder_group
Ce1 Ce 0.38194(5) 0.2500 0.30323(4) 0.00225(12) Uani 1 2 d S . .
As1 As -0.22807(9) 0.2500 0.04132(8) 0.00246(15) Uani 1 2 d S . .
F1 F 0.6607(4) -0.0040(4) 0.4575(3) 0.0069(4) Uani 1 1 d . . .
O1 O -0.0010(7) 0.2500 0.2596(6) 0.0061(7) Uani 1 2 d SU . .
O2 O -0.2279(5) 0.0258(4) -0.1018(4) 0.0082(5) Uani 1 1 d . . .
O3 O -0.4492(7) 0.2500 0.0904(6) 0.0075(7) Uani 1 2 d S . .
N1 N 1.0545(8) 0.2500 0.6800(7) 0.0067(8) Uani 1 2 d S . .

loop_
_atom_site_aniso_label
_atom_site_aniso_U_11
_atom_site_aniso_U_22
_atom_site_aniso_U_33
_atom_site_aniso_U_23
_atom_site_aniso_U_13
_atom_site_aniso_U_12
Ce1 0.00214(17) 0.00238(19) 0.00172(18) 0.000 0.00026(12) 0.000
As1 0.0023(3) 0.0030(3) 0.0019(3) 0.000 0.0007(2) 0.000
F1 0.0056(10) 0.0097(10) 0.0063(10) 0.0042(8) 0.0034(8) 0.0034(8)
O1 0.0060(10) 0.0069(10) 0.0047(10) 0.000 0.0014(8) 0.000
O2 0.0057(12) 0.0087(12) 0.0099(12) -0.0051(10) 0.0028(10) -0.0004(10)
O3 0.0055(17) 0.0098(17) 0.0094(17) 0.000 0.0054(15) 0.000
N1 0.006(2) 0.009(2) 0.004(2) 0.000 0.0001(17) 0.000

loop_
_atom_type_symbol
_atom_type_description
_atom_type_scat_dispersion_real
_atom_type_scat_dispersion_imag
_atom_type_scat_source
H H 0.0000 0.0000 'International Tables Vol C Tables 4.2.6.8 and 6.1.1.4'
As As 0.0499 2.0058 'International Tables Vol C Tables 4.2.6.8 and 6.1.1.4'
Ce Ce -0.2486 2.6331 'International Tables Vol C Tables 4.2.6.8 and 6.1.1.4'
F F 0.0171 0.0103 'International Tables Vol C Tables 4.2.6.8 and 6.1.1.4'
N N 0.0061 0.0033 'International Tables Vol C Tables 4.2.6.8 and 6.1.1.4'
O O 0.0106 0.0060 'International Tables Vol C Tables 4.2.6.8 and 6.1.1.4'

loop_
_geom_angle_atom_site_label_1
_geom_angle_atom_site_label_2
_geom_angle_atom_site_label_3
_geom_angle
_geom_angle_site_symmetry_1
_geom_angle_site_symmetry_3
_geom_angle_publ_flag
O2 Ce1 O2 99.99(16) 3 2 ?
O2 Ce1 O3 77.99(10) 3 1_655 ?
O2 Ce1 O3 77.99(10) 2 1_655 ?
O2 Ce1 F1 153.70(9) 3 4_565 ?
O2 Ce1 F1 83.80(10) 2 4_565 ?
O3 Ce1 F1 77.39(10) 1_655 4_565 ?
O2 Ce1 F1 83.80(10) 3 . ?
O2 Ce1 F1 153.70(9) 2 . ?
O3 Ce1 F1 77.39(10) 1_655 . ?
F1 Ce1 F1 81.95(12) 4_565 . ?
O2 Ce1 F1 142.35(9) 3 2_656 ?
O2 Ce1 F1 80.33(9) 2 2_656 ?
O3 Ce1 F1 137.24(7) 1_655 2_656 ?
F1 Ce1 F1 63.92(8) 4_565 2_656 ?
F1 Ce1 F1 112.46(4) . 2_656 ?
O2 Ce1 F1 80.33(9) 3 3_656 ?
O2 Ce1 F1 142.35(9) 2 3_656 ?
O3 Ce1 F1 137.24(7) 1_655 3_656 ?
F1 Ce1 F1 112.46(4) 4_565 3_656 ?
F1 Ce1 F1 63.92(8) . 3_656 ?
F1 Ce1 F1 77.58(11) 2_656 3_656 ?
O2 Ce1 O1 73.63(9) 3 . ?
O2 Ce1 O1 73.63(9) 2 . ?
O3 Ce1 O1 135.11(15) 1_655 . ?
F1 Ce1 O1 131.66(7) 4_565 . ?
F1 Ce1 O1 131.66(7) . . ?
F1 Ce1 O1 70.40(9) 2_656 . ?
F1 Ce1 O1 70.40(9) 3_656 . ?
O2 Ce1 Ce1 174.00(7) 3 3_666 ?
O2 Ce1 Ce1 80.62(8) 2 3_666 ?
O3 Ce1 Ce1 107.93(7) 1_655 3_666 ?
F1 Ce1 Ce1 32.20(5) 4_565 3_666 ?
F1 Ce1 Ce1 98.32(6) . 3_666 ?
F1 Ce1 Ce1 31.72(5) 2_656 3_666 ?
F1 Ce1 Ce1 95.51(6) 3_656 3_666 ?
O1 Ce1 Ce1 100.96(6) . 3_666 ?
O2 Ce1 Ce1 80.62(8) 3 3_656 ?
O2 Ce1 Ce1 174.00(7) 2 3_656 ?
O3 Ce1 Ce1 107.93(7) 1_655 3_656 ?
F1 Ce1 Ce1 98.32(6) 4_565 3_656 ?
F1 Ce1 Ce1 32.20(5) . 3_656 ?
F1 Ce1 Ce1 95.51(6) 2_656 3_656 ?
F1 Ce1 Ce1 31.72(5) 3_656 3_656 ?
O1 Ce1 Ce1 100.96(6) . 3_656 ?
Ce1 Ce1 Ce1 98.142(12) 3_666 3_656 ?
O3 As1 O1 111.5(2) . . ?
O3 As1 O2 110.22(12) . . ?
O1 As1 O2 109.48(12) . . ?
O3 As1 O2 110.22(12) . 4_565 ?
O1 As1 O2 109.48(12) . 4_565 ?
O2 As1 O2 105.74(19) . 4_565 ?
Ce1 F1 Ce1 116.08(8) . 3_656 ?
As1 O1 Ce1 129.15(18) . . ?
As1 O2 Ce1 153.25(17) . 3 ?
As1 O3 Ce1 152.7(3) . 1_455 ?

loop_
_geom_bond_atom_site_label_1
_geom_bond_atom_site_label_2
_geom_bond_distance
_geom_bond_site_symmetry_2
_geom_bond_publ_flag
Ce1 O2 2.167(3) 3 ?
Ce1 O2 2.167(3) 2 ?
Ce1 O3 2.240(4) 1_655 ?
Ce1 F1 2.331(2) 4_565 ?
Ce1 F1 2.331(2) . ?
Ce1 F1 2.363(2) 2_656 ?
Ce1 F1 2.363(2) 3_656 ?
Ce1 O1 2.486(4) . ?
Ce1 Ce1 3.9827(4) 3_666 ?
Ce1 Ce1 3.9827(4) 3_656 ?
As1 O3 1.671(4) . ?
As1 O1 1.689(4) . ?
As1 O2 1.692(3) . ?
As1 O2 1.692(3) 4_565 ?
F1 Ce1 2.363(2) 3_656 ?
O2 Ce1 2.167(3) 3 ?
O3 Ce1 2.240(4) 1_455 ?
